data_2019833
loop_
_publ_author_name
'Benharref, Ahmed'
'Akssira, Mohamed'
'El Ammari, Lahcen'
'Saadi, Mohamed'
'Berraho, Moha'

_publ_section_title
;
 Crystal structure of
 (1S,2R,4R,9S,11S,12R)-9\a-hydroxy-4,8-dimethyl-12-[(thiomorpholin-4-yl)methyl]-3,14-dioxatricyclo[9.3.0.02,4]tetradec-7-en-13-one
;
_journal_coeditor_code HB7355
_journal_issue 2
_journal_name_full 'Acta Crystallographica Section E Crystallographic Communications'
_journal_page_first o140
_journal_paper_doi 10.1107/S205698901500170X
_journal_volume 71
_journal_year 2015
_chemical_formula_iupac 'C19 H29 N O4 S'
_chemical_formula_moiety 'C19 H29 N O4 S'
_chemical_formula_sum 'C19 H29 N O4 S'
_chemical_formula_weight 367.49
_chemical_name_systematic
(1<i>S</i>,2<i>R</i>,4<i>R</i>,9<i>S</i>,11<i>S</i>,12<i>R</i>)-9\a-Hydroxy-4,8-dimethyl-12-[(thiomorpholin-4-yl)methyl]-3,14-dioxatricyclo[9.3.0.0^2,4^]tetradec-7-en-13-one
_space_group_IT_number 4
_symmetry_cell_setting monoclinic
_symmetry_space_group_name_Hall 'P 2yb'
_symmetry_space_group_name_H-M 'P 1 21 1'
_atom_sites_solution_hydrogens geom
_atom_sites_solution_primary direct
_atom_sites_solution_secondary difmap
_audit_creation_method SHELXL-97
_cell_angle_alpha 90.00
_cell_angle_beta 101.659(6)
_cell_angle_gamma 90.00
_cell_formula_units_Z 2
_cell_length_a 11.920(2)
_cell_length_b 6.7919(13)
_cell_length_c 12.144(3)
_cell_measurement_reflns_used 3940
_cell_measurement_temperature 296(2)
_cell_measurement_theta_max 26.37
_cell_measurement_theta_min 2.68
_cell_volume 962.9(3)
_computing_cell_refinement
;
SAINT-Plus (Bruker, 2009)
;
_computing_data_collection
;
APEX2 (Bruker, 2009)
;
_computing_data_reduction
;
SAINT-Plus (Bruker, 2009)
;
_computing_molecular_graphics
;
ORTEP-3 for Windows (Farrugia, 2012) and PLATON (Spek, 2009)
;
_computing_publication_material
;
WinGX (Farrugia, 2012)
;
_computing_structure_refinement
;
SHELXL97 (Sheldrick, 2008)
;
_computing_structure_solution
;
SHELXS97 (Sheldrick, 2008)
;
_diffrn_ambient_temperature 296(2)
_diffrn_measured_fraction_theta_full 0.999
_diffrn_measured_fraction_theta_max 0.999
_diffrn_measurement_device_type 'Bruker APEXII CCD'
_diffrn_measurement_method '\w and \f'
_diffrn_radiation_monochromator graphite
_diffrn_radiation_source 'fine-focus sealed tube'
_diffrn_radiation_type MoK\a
_diffrn_radiation_wavelength 0.71073
_diffrn_reflns_av_R_equivalents 0.0327
_diffrn_reflns_av_sigmaI/netI 0.0285
_diffrn_reflns_limit_h_max 14
_diffrn_reflns_limit_h_min -14
_diffrn_reflns_limit_k_max 8
_diffrn_reflns_limit_k_min -8
_diffrn_reflns_limit_l_max 15
_diffrn_reflns_limit_l_min -15
_diffrn_reflns_number 12288
_diffrn_reflns_theta_full 26.37
_diffrn_reflns_theta_max 26.37
_diffrn_reflns_theta_min 2.68
_exptl_absorpt_coefficient_mu 0.191
_exptl_absorpt_correction_type none
_exptl_crystal_colour colourless
_exptl_crystal_density_diffrn 1.268
_exptl_crystal_density_method 'not measured'
_exptl_crystal_description platelet
_exptl_crystal_F_000 396
_exptl_crystal_size_max 0.326
_exptl_crystal_size_mid 0.169
_exptl_crystal_size_min 0.035
_refine_diff_density_max 0.229
_refine_diff_density_min -0.180
_refine_ls_abs_structure_details
;
Flack & Bernardinelli (2000)
;
_refine_ls_abs_structure_Flack 0.04(7)
_refine_ls_extinction_method none
_refine_ls_goodness_of_fit_ref 1.026
_refine_ls_hydrogen_treatment constr
_refine_ls_matrix_type full
_refine_ls_number_parameters 229
_refine_ls_number_reflns 3940
_refine_ls_number_restraints 1
_refine_ls_restrained_S_all 1.026
_refine_ls_R_factor_all 0.0334
_refine_ls_R_factor_gt 0.0314
_refine_ls_shift/su_max 0.000
_refine_ls_shift/su_mean 0.000
_refine_ls_structure_factor_coef Fsqd
_refine_ls_weighting_details 'calc w=1/[\s^2^(Fo^2^)+(0.0458P)^2^+0.1195P] where P=(Fo^2^+2Fc^2^)/3'
_refine_ls_weighting_scheme calc
_refine_ls_wR_factor_gt 0.0811
_refine_ls_wR_factor_ref 0.0829
_reflns_number_gt 3749
_reflns_number_total 3940
_reflns_threshold_expression I>2\s(I)
_cod_data_source_file hb7355sup1.cif
_cod_data_source_block I
_cod_original_sg_symbol_H-M 'P 21'
_cod_database_code 2019833
_cod_database_fobs_code 2019833

loop_
_symmetry_equiv_pos_as_xyz
'x, y, z'
'-x, y+1/2, -z'

loop_
_atom_site_type_symbol
_atom_site_label
_atom_site_fract_x
_atom_site_fract_y
_atom_site_fract_z
_atom_site_U_iso_or_equiv
_atom_site_adp_type
_atom_site_calc_flag
_atom_site_refinement_flags
_atom_site_occupancy
_atom_site_symmetry_multiplicity
S S 0.75906(4) 0.44169(9) 0.12214(4) 0.05970(15) Uani d . 1 1
C C11 0.47717(11) 0.9710(2) 0.29664(11) 0.0287(3) Uani d . 1 1
H H11 0.4771 1.0444 0.2271 0.034 Uiso calc R 1 1
O O2 0.35347(8) 1.10088(15) 0.40682(8) 0.0328(2) Uani d . 1 1
O O4 0.40208(10) 0.43397(19) 0.20264(11) 0.0488(3) Uani d . 1 1
H H4 0.4583 0.5054 0.2205 0.073 Uiso calc R 1 1
C C10 0.37095(11) 0.8366(2) 0.28037(11) 0.0256(3) Uani d . 1 1
H H10 0.3907 0.7195 0.3274 0.031 Uiso calc R 1 1
O O1 0.53049(10) 1.22191(19) 0.44127(10) 0.0458(3) Uani d . 1 1
C C12 0.46117(12) 1.1124(2) 0.38823(12) 0.0317(3) Uani d . 1 1
O O3 0.13476(9) 0.9267(2) 0.45208(10) 0.0465(3) Uani d . 1 1
C C2 0.22047(12) 0.8371(2) 0.39912(12) 0.0325(3) Uani d . 1 1
H H2 0.2684 0.7399 0.4466 0.039 Uiso calc R 1 1
N N2 0.60890(10) 0.70195(19) 0.25656(10) 0.0310(3) Uani d . 1 1
C C15 0.59162(12) 0.8638(2) 0.33252(12) 0.0328(3) Uani d . 1 1
H H15A 0.6533 0.9583 0.3362 0.039 Uiso calc R 1 1
H H15B 0.5962 0.8108 0.4075 0.039 Uiso calc R 1 1
C C9 0.32885(13) 0.7685(2) 0.15807(12) 0.0315(3) Uani d . 1 1
H H9A 0.3845 0.8096 0.1145 0.038 Uiso calc R 1 1
H H9B 0.2576 0.8361 0.1277 0.038 Uiso calc R 1 1
C C3 0.09931(13) 0.7784(2) 0.36578(15) 0.0394(4) Uani d . 1 1
C C1 0.28464(11) 0.9606(2) 0.33070(11) 0.0286(3) Uani d . 1 1
H H1 0.2315 1.0297 0.2711 0.034 Uiso calc R 1 1
C C19 0.64040(14) 0.7794(3) 0.15414(13) 0.0387(3) Uani d . 1 1
H H19A 0.7141 0.8447 0.1737 0.046 Uiso calc R 1 1
H H19B 0.5841 0.8762 0.1201 0.046 Uiso calc R 1 1
C C6 0.18706(13) 0.4410(2) 0.27405(15) 0.0422(4) Uani d . 1 1
H H6 0.2559 0.4241 0.3251 0.051 Uiso calc R 1 1
C C7 0.19578(13) 0.4844(2) 0.16970(15) 0.0415(4) Uani d . 1 1
C C17 0.69958(13) 0.5726(3) 0.31802(13) 0.0399(4) Uani d . 1 1
H H17A 0.6805 0.5356 0.3892 0.048 Uiso calc R 1 1
H H17B 0.7711 0.6451 0.3343 0.048 Uiso calc R 1 1
C C8 0.30887(14) 0.5453(2) 0.14119(14) 0.0377(3) Uani d . 1 1
H H8 0.3042 0.5174 0.0612 0.045 Uiso calc R 1 1
C C4 0.06950(15) 0.5785(3) 0.40637(17) 0.0495(4) Uani d . 1 1
H H4A -0.0082 0.5813 0.4192 0.059 Uiso calc R 1 1
H H4B 0.1205 0.5488 0.4773 0.059 Uiso calc R 1 1
C C16 0.71589(16) 0.3889(3) 0.25369(16) 0.0496(4) Uani d . 1 1
H H16A 0.6447 0.3153 0.2384 0.059 Uiso calc R 1 1
H H16B 0.7737 0.3070 0.2997 0.059 Uiso calc R 1 1
C C18 0.64687(16) 0.6178(3) 0.07026(14) 0.0498(4) Uani d . 1 1
H H18A 0.6606 0.6759 0.0012 0.060 Uiso calc R 1 1
H H18B 0.5739 0.5497 0.0529 0.060 Uiso calc R 1 1
C C13 0.02051(14) 0.8583(3) 0.26257(18) 0.0547(5) Uani d . 1 1
H H13A -0.0544 0.8785 0.2784 0.082 Uiso calc R 1 1
H H13B 0.0157 0.7660 0.2019 0.082 Uiso calc R 1 1
H H13C 0.0500 0.9812 0.2416 0.082 Uiso calc R 1 1
C C5 0.07965(16) 0.4157(3) 0.32077(19) 0.0537(5) Uani d . 1 1
H H5A 0.0811 0.2881 0.3570 0.064 Uiso calc R 1 1
H H5B 0.0132 0.4197 0.2597 0.064 Uiso calc R 1 1
C C14 0.09689(18) 0.4951(4) 0.06943(19) 0.0679(6) Uani d . 1 1
H H14A 0.0262 0.4726 0.0938 0.102 Uiso calc R 1 1
H H14B 0.1066 0.3965 0.0155 0.102 Uiso calc R 1 1
H H14C 0.0952 0.6230 0.0355 0.102 Uiso calc R 1 1

loop_
_atom_site_aniso_label
_atom_site_aniso_U_11
_atom_site_aniso_U_22
_atom_site_aniso_U_33
_atom_site_aniso_U_12
_atom_site_aniso_U_13
_atom_site_aniso_U_23
S 0.0614(3) 0.0736(3) 0.0469(2) 0.0211(3) 0.0173(2) -0.0094(3)
C11 0.0308(7) 0.0301(7) 0.0252(6) -0.0049(5) 0.0051(5) 0.0005(5)
O2 0.0317(5) 0.0312(5) 0.0355(5) -0.0028(4) 0.0070(4) -0.0086(4)
O4 0.0411(6) 0.0332(6) 0.0703(8) 0.0046(5) 0.0068(5) -0.0056(6)
C10 0.0270(6) 0.0242(6) 0.0249(6) -0.0015(5) 0.0034(5) -0.0009(5)
O1 0.0422(6) 0.0481(7) 0.0460(6) -0.0143(5) 0.0061(5) -0.0175(6)
C12 0.0325(7) 0.0309(7) 0.0310(7) -0.0039(6) 0.0044(5) -0.0015(6)
O3 0.0366(5) 0.0539(7) 0.0539(7) -0.0044(6) 0.0205(5) -0.0164(6)
C2 0.0283(7) 0.0357(7) 0.0339(8) 0.0011(6) 0.0072(6) -0.0026(6)
N2 0.0291(5) 0.0378(6) 0.0271(6) 0.0022(5) 0.0077(4) 0.0028(5)
C15 0.0280(7) 0.0415(8) 0.0282(7) -0.0020(6) 0.0039(5) -0.0038(6)
C9 0.0353(7) 0.0320(7) 0.0259(7) -0.0036(6) 0.0029(5) -0.0033(6)
C3 0.0290(7) 0.0384(8) 0.0525(10) -0.0007(6) 0.0123(6) -0.0048(7)
C1 0.0277(6) 0.0267(7) 0.0294(6) 0.0008(6) 0.0008(5) -0.0027(6)
C19 0.0427(8) 0.0431(9) 0.0325(8) -0.0002(7) 0.0130(6) 0.0051(7)
C6 0.0388(8) 0.0243(7) 0.0621(10) -0.0001(7) 0.0069(7) 0.0012(8)
C7 0.0381(8) 0.0299(8) 0.0531(10) -0.0042(6) 0.0012(7) -0.0095(7)
C17 0.0355(8) 0.0521(10) 0.0322(8) 0.0092(7) 0.0067(6) 0.0046(7)
C8 0.0419(8) 0.0321(8) 0.0373(8) -0.0015(6) 0.0034(6) -0.0106(6)
C4 0.0364(9) 0.0519(11) 0.0640(11) -0.0091(8) 0.0191(8) 0.0040(9)
C16 0.0498(9) 0.0484(11) 0.0504(10) 0.0141(8) 0.0097(8) 0.0056(8)
C18 0.0586(11) 0.0602(11) 0.0312(8) 0.0090(9) 0.0107(7) -0.0017(8)
C13 0.0335(8) 0.0461(10) 0.0776(14) 0.0004(8) -0.0054(8) -0.0018(9)
C5 0.0491(9) 0.0350(9) 0.0782(13) -0.0101(8) 0.0157(9) 0.0050(9)
C14 0.0487(10) 0.0836(17) 0.0633(13) -0.0162(11) -0.0080(9) -0.0134(11)

loop_
_atom_type_symbol
_atom_type_description
_atom_type_scat_dispersion_real
_atom_type_scat_dispersion_imag
_atom_type_scat_source
C C 0.0033 0.0016 'International Tables Vol C Tables 4.2.6.8 and 6.1.1.4'
H H 0.0000 0.0000 'International Tables Vol C Tables 4.2.6.8 and 6.1.1.4'
N N 0.0061 0.0033 'International Tables Vol C Tables 4.2.6.8 and 6.1.1.4'
O O 0.0106 0.0060 'International Tables Vol C Tables 4.2.6.8 and 6.1.1.4'
Cl Cl 0.1484 0.1585 'International Tables Vol C Tables 4.2.6.8 and 6.1.1.4'
S S 0.1246 0.1234 'International Tables Vol C Tables 4.2.6.8 and 6.1.1.4'

loop_
_geom_angle_atom_site_label_1
_geom_angle_atom_site_label_2
_geom_angle_atom_site_label_3
_geom_angle
C18 S C16 96.67(8)
C12 C11 C15 109.33(11)
C12 C11 C10 104.37(11)
C15 C11 C10 114.62(12)
C12 C11 H11 109.4
C15 C11 H11 109.4
C10 C11 H11 109.4
C12 O2 C1 111.34(10)
C8 O4 H4 109.5
C9 C10 C11 113.63(12)
C9 C10 C1 115.55(11)
C11 C10 C1 102.81(11)
C9 C10 H10 108.2
C11 C10 H10 108.2
C1 C10 H10 108.2
O1 C12 O2 121.46(14)
O1 C12 C11 127.91(14)
O2 C12 C11 110.62(11)
C2 O3 C3 61.08(10)
O3 C2 C3 59.68(10)
O3 C2 C1 119.82(13)
C3 C2 C1 125.59(13)
O3 C2 H2 113.7
C3 C2 H2 113.7
C1 C2 H2 113.7
C19 N2 C17 110.84(12)
C19 N2 C15 110.78(12)
C17 N2 C15 107.95(11)
N2 C15 C11 113.93(11)
N2 C15 H15A 108.8
C11 C15 H15A 108.8
N2 C15 H15B 108.8
C11 C15 H15B 108.8
H15A C15 H15B 107.7
C10 C9 C8 115.79(13)
C10 C9 H9A 108.3
C8 C9 H9A 108.3
C10 C9 H9B 108.3
C8 C9 H9B 108.3
H9A C9 H9B 107.4
O3 C3 C2 59.24(9)
O3 C3 C13 113.05(14)
C2 C3 C13 122.86(15)
O3 C3 C4 116.16(15)
C2 C3 C4 115.81(15)
C13 C3 C4 116.52(15)
O2 C1 C2 107.44(11)
O2 C1 C10 105.77(10)
C2 C1 C10 111.70(12)
O2 C1 H1 110.6
C2 C1 H1 110.6
C10 C1 H1 110.6
N2 C19 C18 111.59(15)
N2 C19 H19A 109.3
C18 C19 H19A 109.3
N2 C19 H19B 109.3
C18 C19 H19B 109.3
H19A C19 H19B 108.0
C7 C6 C5 128.33(16)
C7 C6 H6 115.8
C5 C6 H6 115.8
C6 C7 C14 125.47(17)
C6 C7 C8 121.62(15)
C14 C7 C8 112.74(17)
N2 C17 C16 112.94(13)
N2 C17 H17A 109.0
C16 C17 H17A 109.0
N2 C17 H17B 109.0
C16 C17 H17B 109.0
H17A C17 H17B 107.8
O4 C8 C7 111.77(14)
O4 C8 C9 111.68(13)
C7 C8 C9 111.03(13)
O4 C8 H8 107.4
C7 C8 H8 107.4
C9 C8 H8 107.4
C3 C4 C5 111.69(15)
C3 C4 H4A 109.3
C5 C4 H4A 109.3
C3 C4 H4B 109.3
C5 C4 H4B 109.3
H4A C4 H4B 107.9
C17 C16 S 112.55(13)
C17 C16 H16A 109.1
S C16 H16A 109.1
C17 C16 H16B 109.1
S C16 H16B 109.1
H16A C16 H16B 107.8
C19 C18 S 112.36(12)
C19 C18 H18A 109.1
S C18 H18A 109.1
C19 C18 H18B 109.1
S C18 H18B 109.1
H18A C18 H18B 107.9
C3 C13 H13A 109.5
C3 C13 H13B 109.5
H13A C13 H13B 109.5
C3 C13 H13C 109.5
H13A C13 H13C 109.5
H13B C13 H13C 109.5
C6 C5 C4 111.07(15)
C6 C5 H5A 109.4
C4 C5 H5A 109.4
C6 C5 H5B 109.4
C4 C5 H5B 109.4
H5A C5 H5B 108.0
C7 C14 H14A 109.5
C7 C14 H14B 109.5
H14A C14 H14B 109.5
C7 C14 H14C 109.5
H14A C14 H14C 109.5
H14B C14 H14C 109.5

loop_
_geom_bond_atom_site_label_1
_geom_bond_atom_site_label_2
_geom_bond_distance
S C18 1.810(2)
S C16 1.810(2)
C11 C12 1.510(2)
C11 C15 1.530(2)
C11 C10 1.5410(18)
C11 H11 0.9800
O2 C12 1.3500(17)
O2 C1 1.4592(16)
O4 C8 1.424(2)
O4 H4 0.8200
C10 C9 1.5396(19)
C10 C1 1.5476(19)
C10 H10 0.9800
O1 C12 1.1983(18)
O3 C2 1.4471(18)
O3 C3 1.454(2)
C2 C3 1.474(2)
C2 C1 1.495(2)
C2 H2 0.9800
N2 C19 1.4674(19)
N2 C17 1.4735(19)
N2 C15 1.4758(19)
C15 H15A 0.9700
C15 H15B 0.9700
C9 C8 1.542(2)
C9 H9A 0.9700
C9 H9B 0.9700
C3 C13 1.507(3)
C3 C4 1.511(3)
C1 H1 0.9800
C19 C18 1.510(3)
C19 H19A 0.9700
C19 H19B 0.9700
C6 C7 1.325(3)
C6 C5 1.512(2)
C6 H6 0.9300
C7 C14 1.516(2)
C7 C8 1.516(2)
C17 C16 1.505(3)
C17 H17A 0.9700
C17 H17B 0.9700
C8 H8 0.9800
C4 C5 1.539(3)
C4 H4A 0.9700
C4 H4B 0.9700
C16 H16A 0.9700
C16 H16B 0.9700
C18 H18A 0.9700
C18 H18B 0.9700
C13 H13A 0.9600
C13 H13B 0.9600
C13 H13C 0.9600
C5 H5A 0.9700
C5 H5B 0.9700
C14 H14A 0.9600
C14 H14B 0.9600
C14 H14C 0.9600

loop_
_geom_hbond_atom_site_label_D
_geom_hbond_atom_site_label_H
_geom_hbond_atom_site_label_A
_geom_hbond_site_symmetry_A
_geom_hbond_distance_DH
_geom_hbond_distance_HA
_geom_hbond_distance_DA
_geom_hbond_angle_DHA
O4 H4 N2 . 0.82 2.21 3.0278(18) 176
C2 H2 O1 2_646 0.98 2.51 3.2948(19) 137
C6 H6 O2 1_545 0.93 2.59 3.2526(19) 129
